data_4025913
loop_
_publ_author_name
'Martina Hauck'
'Raluca Turdean'
'Karin Memminger'
'Jan Sch\"onhaber'
'Frank Rominger'
'T. J. J. M\"uller'

_publ_contact_author_address
;
        Institut f\"ur Makromolekulare Chemie und Organische Chemie
        Heinrich-Heine-Universit\"at D\"usseldorf
        Universit\"atsstrasse 1
        D-40225 D\"usseldorf
        Germany
;
_publ_contact_author_email ThomasJJ.Mueller@uni-duesseldorf.de
_publ_contact_author_fax '+49 211 - 8114324'
_publ_contact_author_name 'M\"uller, Thomas J.J.'
_publ_contact_author_phone '+49 211 - 8112298'
_publ_section_title
;
 Luminescent, Redox-Active Diphenothiazine Dumbbells Expanded by
 Conjugated Arenes and Heteroarenes
;
_journal_name_full 'Journal of Organic Chemistry'
_journal_page_first 8591
_journal_page_last 8603
_journal_paper_doi 10.1021/jo101997t
_journal_volume 75
_journal_year 2010
_chemical_formula_sum 'C44 H44 N2 S4'
_chemical_formula_weight 729.05
_chemical_name_common 'in paper 2n'
_chemical_name_systematic
; 
 ? 
;
_space_group_IT_number 2
_symmetry_cell_setting triclinic
_symmetry_space_group_name_Hall '-P 1'
_symmetry_space_group_name_H-M 'P -1'
_atom_sites_solution_hydrogens geom
_atom_sites_solution_primary direct
_atom_sites_solution_secondary difmap
_audit_creation_method SHELXL-97
_cell_angle_alpha 87.174(6)
_cell_angle_beta 63.147(8)
_cell_angle_gamma 83.720(6)
_cell_formula_units_Z 1
_cell_length_a 9.923(2)
_cell_length_b 14.160(3)
_cell_length_c 7.3443(11)
_cell_measurement_reflns_used 182
_cell_measurement_temperature 200(2)
_cell_volume 915.1(3)
_computing_cell_refinement 'Bruker SMART'
_computing_data_collection 'Bruker SMART'
_computing_data_reduction 'Bruker SHELXTL'
_computing_molecular_graphics 'Bruker SHELXTL'
_computing_publication_material 'Bruker SHELXTL'
_computing_structure_refinement 'SHELXL-97 (Sheldrick, 2008)'
_computing_structure_solution 'SHELXS-97 (Sheldrick, 2008)'
_diffrn_ambient_temperature 200(2)
_diffrn_measured_fraction_theta_full 0.992
_diffrn_measured_fraction_theta_max 0.992
_diffrn_measurement_device_type 'CCD area detector'
_diffrn_measurement_method 'omega scans'
_diffrn_radiation_monochromator graphite
_diffrn_radiation_source 'fine-focus sealed tube'
_diffrn_radiation_type MoK\a
_diffrn_radiation_wavelength 0.71073
_diffrn_reflns_av_R_equivalents 0.0000
_diffrn_reflns_av_sigmaI/netI 0.1209
_diffrn_reflns_limit_h_max 9
_diffrn_reflns_limit_h_min -9
_diffrn_reflns_limit_k_max 14
_diffrn_reflns_limit_k_min -14
_diffrn_reflns_limit_l_max 7
_diffrn_reflns_limit_l_min -7
_diffrn_reflns_number 8845
_diffrn_reflns_theta_full 20.93
_diffrn_reflns_theta_max 20.93
_diffrn_reflns_theta_min 2.31
_exptl_absorpt_coefficient_mu 0.295
_exptl_absorpt_correction_T_max 0.9825
_exptl_absorpt_correction_T_min 0.8911
_exptl_absorpt_correction_type multi-scan
_exptl_absorpt_process_details
;
Sheldrick, G. M. (2008). <i>SADABS</i>. University of G\"ottingen, Germany.
;
_exptl_crystal_colour orange
_exptl_crystal_density_diffrn 1.323
_exptl_crystal_density_method 'not measured'
_exptl_crystal_description polyhedron
_exptl_crystal_F_000 386
_exptl_crystal_size_max 0.40
_exptl_crystal_size_mid 0.14
_exptl_crystal_size_min 0.06
_refine_diff_density_max 0.304
_refine_diff_density_min -0.211
_refine_diff_density_rms 0.049
_refine_ls_extinction_method none
_refine_ls_goodness_of_fit_ref 1.177
_refine_ls_hydrogen_treatment constr
_refine_ls_matrix_type full
_refine_ls_number_parameters 228
_refine_ls_number_reflns 8847
_refine_ls_number_restraints 0
_refine_ls_restrained_S_all 1.177
_refine_ls_R_factor_all 0.0960
_refine_ls_R_factor_gt 0.0526
_refine_ls_shift/su_max 0.000
_refine_ls_shift/su_mean 0.000
_refine_ls_structure_factor_coef Fsqd
_refine_ls_weighting_details 'calc w=1/[\s^2^(Fo^2^)+(0.0673P)^2^+11.6845P] where P=(Fo^2^+2Fc^2^)/3'
_refine_ls_weighting_scheme calc
_refine_ls_wR_factor_gt 0.1225
_refine_ls_wR_factor_ref 0.1671
_reflns_number_gt 5679
_reflns_number_total 8847
_reflns_threshold_expression >2sigma(I)
_cod_data_source_file jo101997t_si_002.cif
_cod_data_source_block km4
_cod_original_cell_volume 915.2(3)
_cod_database_code 4025913

loop_
_symmetry_equiv_pos_as_xyz
'x, y, z'
'-x, -y, -z'

loop_
_atom_site_label
_atom_site_type_symbol
_atom_site_fract_x
_atom_site_fract_y
_atom_site_fract_z
_atom_site_U_iso_or_equiv
_atom_site_adp_type
_atom_site_occupancy
_atom_site_symmetry_multiplicity
_atom_site_calc_flag
_atom_site_refinement_flags
_atom_site_disorder_assembly
_atom_site_disorder_group
S1 S 1.1067(2) 0.66020(17) 0.3350(3) 0.0474(7) Uani 1 1 d . . .
S2 S 0.5101(2) 0.55848(16) 1.2130(3) 0.0364(6) Uani 1 1 d . . .
N1 N 0.8449(7) 0.7893(5) 0.3056(9) 0.0374(18) Uani 1 1 d . . .
C1 C 0.8696(11) 0.6207(5) 0.7006(12) 0.038(2) Uani 1 1 d . . .
H1 H 0.9417 0.5767 0.7196 0.045 Uiso 1 1 calc R . .
C2 C 0.7337(9) 0.6332(5) 0.8436(12) 0.0260(19) Uani 1 1 d . . .
C3 C 0.6247(10) 0.6891(6) 0.8234(11) 0.038(2) Uani 1 1 d . . .
H3 H 0.5247 0.6949 0.9322 0.045 Uiso 1 1 calc R . .
C4 C 0.6570(9) 0.7390(6) 0.6438(11) 0.039(2) Uani 1 1 d . . .
H4 H 0.5784 0.7775 0.6277 0.046 Uiso 1 1 calc R . .
C5 C 0.9812(10) 0.8003(6) -0.0655(12) 0.044(2) Uani 1 1 d . . .
H5 H 0.8979 0.8403 -0.0660 0.053 Uiso 1 1 calc R . .
C6 C 1.1101(10) 0.7797(6) -0.2486(12) 0.050(3) Uani 1 1 d . . .
H6 H 1.1161 0.8079 -0.3718 0.060 Uiso 1 1 calc R . .
C7 C 1.2288(10) 0.7187(6) -0.2521(13) 0.049(2) Uani 1 1 d . . .
H7 H 1.3167 0.7042 -0.3771 0.059 Uiso 1 1 calc R . .
C8 C 1.2187(9) 0.6788(6) -0.0721(12) 0.044(2) Uani 1 1 d . . .
H8 H 1.2987 0.6346 -0.0744 0.052 Uiso 1 1 calc R . .
C11 C 0.9135(8) 0.6709(6) 0.5167(12) 0.034(2) Uani 1 1 d . . .
C12 C 0.8050(9) 0.7326(5) 0.4864(11) 0.035(2) Uani 1 1 d . . .
C13 C 1.0945(9) 0.7020(6) 0.1112(12) 0.036(2) Uani 1 1 d . . .
C14 C 0.9721(9) 0.7630(6) 0.1204(12) 0.038(2) Uani 1 1 d . . .
C15 C 0.6930(9) 0.5856(5) 1.0554(11) 0.032(2) Uani 1 1 d . . .
C16 C 0.7845(9) 0.5635(5) 1.1484(11) 0.035(2) Uani 1 1 d . . .
H16 H 0.8894 0.5726 1.0864 0.042 Uiso 1 1 calc R . .
C17 C 0.7063(9) 0.5257(5) 1.3476(11) 0.033(2) Uani 1 1 d . . .
H17 H 0.7538 0.5073 1.4327 0.040 Uiso 1 1 calc R . .
C18 C 0.5575(8) 0.5183(5) 1.4046(11) 0.0294(19) Uani 1 1 d . . .
C21 C 0.7310(9) 0.8649(6) 0.3072(12) 0.040(2) Uani 1 1 d . . .
H21A H 0.7848 0.9154 0.2125 0.048 Uiso 1 1 calc R . .
H21B H 0.6780 0.8928 0.4459 0.048 Uiso 1 1 calc R . .
C22 C 0.6124(9) 0.8369(6) 0.2496(12) 0.040(2) Uani 1 1 d . . .
H22A H 0.6612 0.8205 0.1028 0.049 Uiso 1 1 calc R . .
H22B H 0.5684 0.7799 0.3283 0.049 Uiso 1 1 calc R . .
C23 C 0.4874(9) 0.9160(6) 0.2914(13) 0.045(2) Uani 1 1 d . . .
H23A H 0.4321 0.9270 0.4405 0.054 Uiso 1 1 calc R . .
H23B H 0.5337 0.9749 0.2270 0.054 Uiso 1 1 calc R . .
C24 C 0.3751(9) 0.8974(6) 0.2153(13) 0.046(2) Uani 1 1 d . . .
H24A H 0.3313 0.8373 0.2761 0.056 Uiso 1 1 calc R . .
H24B H 0.4298 0.8886 0.0655 0.056 Uiso 1 1 calc R . .
C25 C 0.2459(10) 0.9762(6) 0.2642(15) 0.058(3) Uani 1 1 d . . .
H25A H 0.1952 0.9885 0.4130 0.070 Uiso 1 1 calc R . .
H25B H 0.2884 1.0353 0.1944 0.070 Uiso 1 1 calc R . .
C26 C 0.1302(12) 0.9515(7) 0.1991(17) 0.076(3) Uani 1 1 d . . .
H26A H 0.1804 0.9373 0.0527 0.114 Uiso 1 1 calc R . .
H26B H 0.0527 1.0054 0.2269 0.114 Uiso 1 1 calc R . .
H26C H 0.0823 0.8958 0.2754 0.114 Uiso 1 1 calc R . .

loop_
_atom_site_aniso_label
_atom_site_aniso_U_11
_atom_site_aniso_U_22
_atom_site_aniso_U_33
_atom_site_aniso_U_23
_atom_site_aniso_U_13
_atom_site_aniso_U_12
S1 0.0345(14) 0.0629(17) 0.0352(14) 0.0108(12) -0.0100(11) 0.0028(12)
S2 0.0337(13) 0.0491(14) 0.0240(12) 0.0048(10) -0.0114(10) -0.0033(11)
N1 0.037(4) 0.040(4) 0.028(4) 0.004(3) -0.009(4) 0.003(4)
C1 0.069(8) 0.025(5) 0.035(5) 0.004(4) -0.039(5) 0.001(5)
C2 0.012(5) 0.013(4) 0.051(6) -0.011(4) -0.013(5) 0.007(4)
C3 0.048(6) 0.041(5) 0.021(5) 0.006(4) -0.008(4) -0.021(5)
C4 0.034(5) 0.045(6) 0.030(5) -0.005(4) -0.009(4) 0.009(5)
C5 0.049(6) 0.044(6) 0.038(6) 0.004(5) -0.019(5) -0.003(5)
C6 0.060(7) 0.056(6) 0.027(5) 0.005(5) -0.014(5) -0.009(6)
C7 0.048(6) 0.053(6) 0.034(6) -0.002(5) -0.008(5) -0.001(5)
C8 0.042(6) 0.043(6) 0.032(6) -0.004(5) -0.007(5) 0.003(5)
C11 0.028(5) 0.036(5) 0.036(5) 0.000(4) -0.012(4) 0.000(4)
C12 0.046(6) 0.030(5) 0.031(5) -0.006(4) -0.018(5) 0.000(5)
C13 0.042(6) 0.031(5) 0.033(5) 0.000(4) -0.016(5) -0.004(5)
C14 0.041(6) 0.030(5) 0.036(6) -0.002(4) -0.012(5) 0.001(5)
C15 0.035(5) 0.031(5) 0.024(5) -0.002(4) -0.010(4) -0.001(4)
C16 0.030(5) 0.043(5) 0.029(5) 0.002(4) -0.010(4) -0.006(4)
C17 0.035(6) 0.038(5) 0.029(5) 0.001(4) -0.016(4) -0.003(4)
C18 0.031(5) 0.032(5) 0.024(4) -0.006(4) -0.011(3) 0.000(4)
C21 0.043(5) 0.037(5) 0.035(5) 0.003(4) -0.015(4) 0.005(5)
C22 0.048(6) 0.039(5) 0.033(5) -0.002(4) -0.019(4) 0.006(5)
C23 0.041(5) 0.047(6) 0.042(5) -0.002(5) -0.016(5) 0.003(5)
C24 0.046(6) 0.043(6) 0.050(6) 0.003(4) -0.022(5) -0.001(5)
C25 0.056(6) 0.048(6) 0.077(7) -0.001(5) -0.036(6) -0.001(5)
C26 0.075(8) 0.060(7) 0.110(9) 0.008(6) -0.057(7) -0.001(6)

loop_
_atom_type_symbol
_atom_type_description
_atom_type_scat_dispersion_real
_atom_type_scat_dispersion_imag
_atom_type_scat_source
C C 0.0033 0.0016 'International Tables Vol C Tables 4.2.6.8 and 6.1.1.4'
H H 0.0000 0.0000 'International Tables Vol C Tables 4.2.6.8 and 6.1.1.4'
N N 0.0061 0.0033 'International Tables Vol C Tables 4.2.6.8 and 6.1.1.4'
S S 0.1246 0.1234 'International Tables Vol C Tables 4.2.6.8 and 6.1.1.4'

loop_
_geom_angle_atom_site_label_1
_geom_angle_atom_site_label_2
_geom_angle_atom_site_label_3
_geom_angle
_geom_angle_site_symmetry_1
_geom_angle_site_symmetry_3
_geom_angle_publ_flag
C11 S1 C13 101.5(4) . . ?
C18 S2 C15 92.3(4) . . ?
C14 N1 C12 122.2(6) . . ?
C14 N1 C21 119.6(6) . . ?
C12 N1 C21 117.0(6) . . ?
C2 C1 C11 120.9(8) . . ?
C1 C2 C3 122.9(8) . . ?
C1 C2 C15 119.7(7) . . ?
C3 C2 C15 117.3(7) . . ?
C2 C3 C4 120.0(8) . . ?
C3 C4 C12 119.9(8) . . ?
C6 C5 C14 121.0(8) . . ?
C7 C6 C5 120.3(8) . . ?
C6 C7 C8 119.2(8) . . ?
C13 C8 C7 121.0(8) . . ?
C1 C11 C12 119.2(7) . . ?
C1 C11 S1 119.1(6) . . ?
C12 C11 S1 121.6(6) . . ?
C4 C12 C11 116.9(7) . . ?
C4 C12 N1 121.4(7) . . ?
C11 C12 N1 121.6(7) . . ?
C8 C13 C14 121.3(8) . . ?
C8 C13 S1 116.8(7) . . ?
C14 C13 S1 121.5(6) . . ?
C13 C14 N1 122.6(7) . . ?
C13 C14 C5 117.0(7) . . ?
N1 C14 C5 120.3(7) . . ?
C16 C15 C2 128.4(7) . . ?
C16 C15 S2 110.6(6) . . ?
C2 C15 S2 121.0(6) . . ?
C15 C16 C17 113.0(7) . . ?
C18 C17 C16 113.5(7) . . ?
C17 C18 C18 129.1(9) . 2_668 ?
C17 C18 S2 110.7(5) . . ?
C18 C18 S2 120.1(8) 2_668 . ?
N1 C21 C22 116.7(7) . . ?
C23 C22 C21 111.6(7) . . ?
C24 C23 C22 114.5(7) . . ?
C23 C24 C25 114.2(7) . . ?
C26 C25 C24 112.4(8) . . ?

loop_
_geom_bond_atom_site_label_1
_geom_bond_atom_site_label_2
_geom_bond_distance
_geom_bond_site_symmetry_2
_geom_bond_publ_flag
S1 C11 1.767(8) . ?
S1 C13 1.771(8) . ?
S2 C18 1.728(8) . ?
S2 C15 1.730(8) . ?
N1 C14 1.406(9) . ?
N1 C12 1.433(9) . ?
N1 C21 1.466(9) . ?
C1 C2 1.281(10) . ?
C1 C11 1.401(11) . ?
C2 C3 1.328(10) . ?
C2 C15 1.558(11) . ?
C3 C4 1.385(10) . ?
C4 C12 1.396(10) . ?
C5 C6 1.390(11) . ?
C5 C14 1.407(10) . ?
C6 C7 1.373(11) . ?
C7 C8 1.377(11) . ?
C8 C13 1.377(10) . ?
C11 C12 1.402(10) . ?
C13 C14 1.389(10) . ?
C15 C16 1.366(10) . ?
C16 C17 1.421(10) . ?
C17 C18 1.356(10) . ?
C18 C18 1.465(14) 2_668 ?
C21 C22 1.513(11) . ?
C22 C23 1.507(10) . ?
C23 C24 1.505(11) . ?
C24 C25 1.526(11) . ?
C25 C26 1.506(13) . ?
